data_7102840
loop_
_publ_author_name
'Peedikakkal, Abdul Malik Puthan'
'Koh, Lip L'
'Vittal, Jagadese J'

_publ_section_title
;
 Photodimerization of a 1D hydrogen-bonded zwitter-ionic lead(II)
 complex and its isomerization in solution.
;
_journal_issue 4
_journal_name_full 'Chemical communications (Cambridge, England)'
_journal_page_first 441
_journal_page_last 443
_journal_paper_doi 10.1039/b714355a
_journal_year 2008
_chemical_formula_sum 'C28 H20 F6 N4 O4 Pb'
_chemical_formula_weight 797.67
_chemical_name_systematic
;
?
;
_space_group_IT_number 230
_symmetry_cell_setting cubic
_symmetry_space_group_name_Hall '-I 4bd 2c 3'
_symmetry_space_group_name_H-M 'I a -3 d'
_atom_sites_solution_hydrogens geom
_atom_sites_solution_primary direct
_atom_sites_solution_secondary difmap
_audit_creation_method SHELXL-97
_cell_angle_alpha 90.00
_cell_angle_beta 90.00
_cell_angle_gamma 90.00
_cell_formula_units_Z 48
_cell_length_a 34.8486(4)
_cell_length_b 34.8486(4)
_cell_length_c 34.8486(4)
_cell_measurement_reflns_used 6584
_cell_measurement_temperature 223(2)
_cell_measurement_theta_max 18.61
_cell_measurement_theta_min 2.19
_cell_volume 42321.0(8)
_computing_cell_refinement 'Bruker SMART'
_computing_data_collection 'Bruker SMART'
_computing_data_reduction 'Bruker SAINT'
_computing_molecular_graphics 'Bruker SHELXTL'
_computing_publication_material 'Bruker SHELXTL'
_computing_structure_refinement 'SHELXL-97 (Sheldrick, 1997)'
_computing_structure_solution 'SHELXS-97 (Sheldrick, 1990)'
_diffrn_ambient_temperature 223(2)
_diffrn_measured_fraction_theta_full 0.999
_diffrn_measured_fraction_theta_max 0.999
_diffrn_measurement_device_type 'CCD area detector'
_diffrn_measurement_method 'phi and omega scans'
_diffrn_radiation_monochromator graphite
_diffrn_radiation_source 'fine-focus sealed tube'
_diffrn_radiation_type MoK\a
_diffrn_radiation_wavelength 0.71073
_diffrn_reflns_av_R_equivalents 0.1476
_diffrn_reflns_av_sigmaI/netI 0.0345
_diffrn_reflns_limit_h_max 41
_diffrn_reflns_limit_h_min -36
_diffrn_reflns_limit_k_max 41
_diffrn_reflns_limit_k_min -27
_diffrn_reflns_limit_l_max 40
_diffrn_reflns_limit_l_min -41
_diffrn_reflns_number 118018
_diffrn_reflns_theta_full 24.99
_diffrn_reflns_theta_max 24.99
_diffrn_reflns_theta_min 2.19
_exptl_absorpt_coefficient_mu 4.849
_exptl_absorpt_correction_T_max 0.5938
_exptl_absorpt_correction_T_min 0.2742
_exptl_absorpt_correction_type empirical
_exptl_absorpt_process_details 'Sadabs, (Sheldrick 2005)'
_exptl_crystal_colour yellow
_exptl_crystal_density_diffrn 1.502
_exptl_crystal_density_meas 0
_exptl_crystal_density_method 'not measured'
_exptl_crystal_description 'half sphere'
_exptl_crystal_F_000 18432
_exptl_crystal_size_max 0.36
_exptl_crystal_size_mid 0.28
_exptl_crystal_size_min 0.12
_refine_diff_density_max 1.139
_refine_diff_density_min -0.572
_refine_diff_density_rms 0.155
_refine_ls_extinction_method none
_refine_ls_goodness_of_fit_ref 1.051
_refine_ls_hydrogen_treatment mixed
_refine_ls_matrix_type full
_refine_ls_number_parameters 204
_refine_ls_number_reflns 3110
_refine_ls_number_restraints 13
_refine_ls_restrained_S_all 1.055
_refine_ls_R_factor_all 0.0905
_refine_ls_R_factor_gt 0.0575
_refine_ls_shift/su_max 0.002
_refine_ls_shift/su_mean 0.000
_refine_ls_structure_factor_coef Fsqd
_refine_ls_weighting_details 'calc w=1/[\s^2^(Fo^2^)+(0.0969P)^2^+352.1093P] where P=(Fo^2^+2Fc^2^)/3'
_refine_ls_weighting_scheme calc
_refine_ls_wR_factor_gt 0.1584
_refine_ls_wR_factor_ref 0.1778
_reflns_number_gt 2195
_reflns_number_total 3110
_reflns_threshold_expression >2sigma(I)
_cod_data_source_file b714355a.txt
_cod_data_source_block compound_2a
_cod_depositor_comments
;
The following automatic conversions were performed:
'_symmetry_cell_setting' value 'Cubic' changed to 'cubic' according to
'/home/saulius/struct/CIF-dictionaries/cif_core.dic' dictionary named
'cif_core.dic' version 2.4.1 from 2010-06-29.

Automatic conversion script
Id: cif_fix_enum 1527 2010-12-29 10:47:43Z saulius 
;
_cod_original_sg_symbol_H-M Ia-3d
_cod_database_code 7102840

loop_
_symmetry_equiv_pos_as_xyz
'x, y, z'
'-x+1/2, -y, z+1/2'
'-x, y+1/2, -z+1/2'
'x+1/2, -y+1/2, -z'
'z, x, y'
'z+1/2, -x+1/2, -y'
'-z+1/2, -x, y+1/2'
'-z, x+1/2, -y+1/2'
'y, z, x'
'-y, z+1/2, -x+1/2'
'y+1/2, -z+1/2, -x'
'-y+1/2, -z, x+1/2'
'y+3/4, x+1/4, -z+1/4'
'-y+3/4, -x+3/4, -z+3/4'
'y+1/4, -x+1/4, z+3/4'
'-y+1/4, x+3/4, z+1/4'
'x+3/4, z+1/4, -y+1/4'
'-x+1/4, z+3/4, y+1/4'
'-x+3/4, -z+3/4, -y+3/4'
'x+1/4, -z+1/4, y+3/4'
'z+3/4, y+1/4, -x+1/4'
'z+1/4, -y+1/4, x+3/4'
'-z+1/4, y+3/4, x+1/4'
'-z+3/4, -y+3/4, -x+3/4'
'x+1/2, y+1/2, z+1/2'
'-x+1, -y+1/2, z+1'
'-x+1/2, y+1, -z+1'
'x+1, -y+1, -z+1/2'
'z+1/2, x+1/2, y+1/2'
'z+1, -x+1, -y+1/2'
'-z+1, -x+1/2, y+1'
'-z+1/2, x+1, -y+1'
'y+1/2, z+1/2, x+1/2'
'-y+1/2, z+1, -x+1'
'y+1, -z+1, -x+1/2'
'-y+1, -z+1/2, x+1'
'y+5/4, x+3/4, -z+3/4'
'-y+5/4, -x+5/4, -z+5/4'
'y+3/4, -x+3/4, z+5/4'
'-y+3/4, x+5/4, z+3/4'
'x+5/4, z+3/4, -y+3/4'
'-x+3/4, z+5/4, y+3/4'
'-x+5/4, -z+5/4, -y+5/4'
'x+3/4, -z+3/4, y+5/4'
'z+5/4, y+3/4, -x+3/4'
'z+3/4, -y+3/4, x+5/4'
'-z+3/4, y+5/4, x+3/4'
'-z+5/4, -y+5/4, -x+5/4'
'-x, -y, -z'
'x-1/2, y, -z-1/2'
'x, -y-1/2, z-1/2'
'-x-1/2, y-1/2, z'
'-z, -x, -y'
'-z-1/2, x-1/2, y'
'z-1/2, x, -y-1/2'
'z, -x-1/2, y-1/2'
'-y, -z, -x'
'y, -z-1/2, x-1/2'
'-y-1/2, z-1/2, x'
'y-1/2, z, -x-1/2'
'-y-3/4, -x-1/4, z-1/4'
'y-3/4, x-3/4, z-3/4'
'-y-1/4, x-1/4, -z-3/4'
'y-1/4, -x-3/4, -z-1/4'
'-x-3/4, -z-1/4, y-1/4'
'x-1/4, -z-3/4, -y-1/4'
'x-3/4, z-3/4, y-3/4'
'-x-1/4, z-1/4, -y-3/4'
'-z-3/4, -y-1/4, x-1/4'
'-z-1/4, y-1/4, -x-3/4'
'z-1/4, -y-3/4, -x-1/4'
'z-3/4, y-3/4, x-3/4'
'-x+1/2, -y+1/2, -z+1/2'
'x, y+1/2, -z'
'x+1/2, -y, z'
'-x, y, z+1/2'
'-z+1/2, -x+1/2, -y+1/2'
'-z, x, y+1/2'
'z, x+1/2, -y'
'z+1/2, -x, y'
'-y+1/2, -z+1/2, -x+1/2'
'y+1/2, -z, x'
'-y, z, x+1/2'
'y, z+1/2, -x'
'-y-1/4, -x+1/4, z+1/4'
'y-1/4, x-1/4, z-1/4'
'-y+1/4, x+1/4, -z-1/4'
'y+1/4, -x-1/4, -z+1/4'
'-x-1/4, -z+1/4, y+1/4'
'x+1/4, -z-1/4, -y+1/4'
'x-1/4, z-1/4, y-1/4'
'-x+1/4, z+1/4, -y-1/4'
'-z-1/4, -y+1/4, x+1/4'
'-z+1/4, y+1/4, -x-1/4'
'z+1/4, -y-1/4, -x+1/4'
'z-1/4, y-1/4, x-1/4'

loop_
_atom_site_label
_atom_site_type_symbol
_atom_site_fract_x
_atom_site_fract_y
_atom_site_fract_z
_atom_site_U_iso_or_equiv
_atom_site_adp_type
_atom_site_occupancy
_atom_site_symmetry_multiplicity
_atom_site_calc_flag
_atom_site_refinement_flags
_atom_site_disorder_assembly
_atom_site_disorder_group
Pb1 Pb 0.860154(10) 0.8750 0.110154(10) 0.0681(3) Uani 1 2 d S . .
N1 N 0.8899(2) 0.9149(2) 0.1619(3) 0.064(2) Uani 1 1 d . . .
N2 N 1.0518(3) 0.9084(3) 0.1699(3) 0.085(3) Uani 1 1 d . . .
O1 O 0.9146(4) 0.9009(4) 0.0737(3) 0.134(5) Uani 1 1 d . . .
O2 O 0.9357(4) 0.8473(4) 0.0436(4) 0.145(5) Uani 1 1 d . . .
C1 C 0.8917(3) 0.9019(3) 0.1977(3) 0.071(3) Uani 1 1 d . . .
H1 H 0.8803 0.8784 0.2033 0.086 Uiso 1 1 calc R . .
C2 C 0.9097(3) 0.9216(3) 0.2271(3) 0.067(3) Uani 1 1 d . . .
H2 H 0.9105 0.9117 0.2518 0.080 Uiso 1 1 calc R . .
C3 C 0.9264(3) 0.9561(3) 0.2189(3) 0.058(2) Uani 1 1 d . . .
C4 C 0.9242(3) 0.9707(3) 0.1806(3) 0.069(3) Uani 1 1 d . . .
H4 H 0.9343 0.9946 0.1742 0.083 Uiso 1 1 calc R . .
C5 C 0.9064(3) 0.9480(3) 0.1533(3) 0.066(3) Uani 1 1 d . . .
H5 H 0.9061 0.9563 0.1279 0.079 Uiso 1 1 calc R . .
C6 C 0.9462(3) 0.9783(3) 0.2511(3) 0.064(3) Uani 1 1 d . . .
H6 H 0.9360 0.9701 0.2759 0.077 Uiso 1 1 calc R . .
C7 C 0.9923(3) 0.9779(3) 0.2523(3) 0.068(3) Uani 1 1 d . . .
H7 H 1.0013 0.9708 0.2780 0.081 Uiso 1 1 calc R . .
C10 C 1.0128(3) 0.9548(3) 0.2225(3) 0.064(3) Uani 1 1 d . . .
C9 C 1.0182(3) 0.9668(4) 0.1852(4) 0.092(4) Uani 1 1 d . . .
H9 H 1.0091 0.9904 0.1768 0.110 Uiso 1 1 calc R . .
C8 C 1.0383(4) 0.9417(4) 0.1602(4) 0.095(4) Uani 1 1 d . . .
H8 H 1.0421 0.9498 0.1350 0.114 Uiso 1 1 calc R . .
C12 C 1.0453(3) 0.8977(3) 0.2054(4) 0.085(4) Uani 1 1 d . . .
H12 H 1.0540 0.8736 0.2129 0.102 Uiso 1 1 calc R . .
C11 C 1.0263(3) 0.9195(3) 0.2323(4) 0.080(3) Uani 1 1 d . . .
H11 H 1.0228 0.9103 0.2571 0.097 Uiso 1 1 calc R . .
C13 C 0.9336(5) 0.8835(6) 0.0504(5) 0.110(5) Uani 1 1 d D A .
C14 C 0.9626(4) 0.9107(4) 0.0312(4) 0.193(12) Uani 1 1 d D . .
F1 F 0.9928(6) 0.8950(6) 0.0136(6) 0.140(6) Uani 0.50 1 d PD A 1
F2 F 0.9775(9) 0.9357(10) 0.0567(9) 0.276(16) Uani 0.50 1 d PD A 1
F3 F 0.9415(7) 0.9297(8) 0.0057(9) 0.236(14) Uani 0.50 1 d PD A 1
F1A F 0.9534(6) 0.9468(5) 0.0219(6) 0.140(6) Uani 0.50 1 d PD A 2
F2A F 0.9685(10) 0.8933(8) -0.0028(7) 0.276(16) Uani 0.50 1 d PD A 2
F3A F 0.9949(8) 0.9115(7) 0.0520(10) 0.236(14) Uani 0.50 1 d PD A 2

loop_
_atom_site_aniso_label
_atom_site_aniso_U_11
_atom_site_aniso_U_22
_atom_site_aniso_U_33
_atom_site_aniso_U_23
_atom_site_aniso_U_13
_atom_site_aniso_U_12
Pb1 0.0809(4) 0.0425(3) 0.0809(4) -0.0094(2) -0.0461(3) 0.0094(2)
N1 0.057(5) 0.058(5) 0.077(6) -0.017(4) -0.028(4) 0.004(4)
N2 0.059(6) 0.091(8) 0.106(8) -0.042(7) 0.004(6) 0.015(5)
O1 0.132(9) 0.169(11) 0.102(8) 0.042(7) 0.027(7) 0.063(8)
O2 0.155(11) 0.145(10) 0.134(10) -0.010(9) -0.003(8) -0.051(9)
C1 0.066(7) 0.075(7) 0.074(8) -0.015(6) -0.012(6) -0.011(5)
C2 0.077(7) 0.062(7) 0.061(6) -0.012(5) -0.004(5) -0.006(5)
C3 0.061(6) 0.063(6) 0.048(6) -0.020(5) -0.009(4) 0.015(5)
C4 0.062(7) 0.048(6) 0.097(8) -0.016(5) -0.014(6) -0.003(5)
C5 0.064(6) 0.061(6) 0.073(7) -0.011(5) -0.026(5) 0.004(5)
C6 0.064(6) 0.057(5) 0.070(6) -0.010(5) -0.001(5) 0.005(5)
C7 0.053(6) 0.075(6) 0.075(7) -0.031(6) -0.008(5) 0.008(5)
C10 0.046(6) 0.090(8) 0.057(6) -0.028(6) -0.011(5) 0.002(5)
C9 0.070(8) 0.097(9) 0.107(10) -0.036(8) -0.017(7) 0.034(7)
C8 0.087(9) 0.119(12) 0.079(9) -0.026(8) -0.004(7) 0.023(8)
C12 0.069(8) 0.071(8) 0.116(11) -0.024(7) 0.029(7) 0.006(6)
C11 0.065(7) 0.066(7) 0.110(10) -0.022(7) 0.021(6) -0.001(6)
C13 0.091(11) 0.144(16) 0.095(11) 0.014(11) 0.014(9) 0.002(11)
C14 0.25(3) 0.16(2) 0.16(2) -0.039(19) 0.05(2) 0.07(2)
F1 0.140(14) 0.129(12) 0.150(12) -0.002(10) 0.039(11) -0.022(10)
F2 0.23(3) 0.18(2) 0.42(5) -0.02(3) 0.11(3) -0.04(2)
F3 0.19(2) 0.136(16) 0.38(4) 0.10(2) -0.05(2) -0.001(16)
F1A 0.140(14) 0.129(12) 0.150(12) -0.002(10) 0.039(11) -0.022(10)
F2A 0.23(3) 0.18(2) 0.42(5) -0.02(3) 0.11(3) -0.04(2)
F3A 0.19(2) 0.136(16) 0.38(4) 0.10(2) -0.05(2) -0.001(16)

loop_
_atom_type_symbol
_atom_type_description
_atom_type_scat_dispersion_real
_atom_type_scat_dispersion_imag
_atom_type_scat_source
C C 0.0033 0.0016 'International Tables Vol C Tables 4.2.6.8 and 6.1.1.4'
H H 0.0000 0.0000 'International Tables Vol C Tables 4.2.6.8 and 6.1.1.4'
N N 0.0061 0.0033 'International Tables Vol C Tables 4.2.6.8 and 6.1.1.4'
O O 0.0106 0.0060 'International Tables Vol C Tables 4.2.6.8 and 6.1.1.4'
F F 0.0171 0.0103 'International Tables Vol C Tables 4.2.6.8 and 6.1.1.4'
Pb Pb -3.3944 10.1111 'International Tables Vol C Tables 4.2.6.8 and 6.1.1.4'

loop_
_geom_angle_atom_site_label_1
_geom_angle_atom_site_label_2
_geom_angle_atom_site_label_3
_geom_angle
_geom_angle_site_symmetry_1
_geom_angle_site_symmetry_3
_geom_angle_publ_flag
O1 Pb1 O1 159.2(5) 46_563 . ?
O1 Pb1 N1 82.1(3) 46_563 . ?
O1 Pb1 N1 81.3(4) . . ?
O1 Pb1 N1 81.3(4) 46_563 46_563 ?
O1 Pb1 N1 82.1(3) . 46_563 ?
N1 Pb1 N1 73.2(4) . 46_563 ?
C5 N1 C1 119.2(9) . . ?
C5 N1 Pb1 120.1(7) . . ?
C1 N1 Pb1 120.5(7) . . ?
C8 N2 C12 115.9(11) . . ?
C13 O1 Pb1 125.7(12) . . ?
N1 C1 C2 123.2(11) . . ?
C3 C2 C1 118.4(10) . . ?
C2 C3 C4 119.2(9) . . ?
C2 C3 C6 118.9(9) . . ?
C4 C3 C6 121.9(9) . . ?
C5 C4 C3 117.4(10) . . ?
N1 C5 C4 122.6(10) . . ?
C6 C6 C3 118.1(10) 28_465 . ?
C6 C6 C7 90.5(5) 28_465 . ?
C3 C6 C7 117.8(8) . . ?
C10 C7 C7 117.6(12) . 28_465 ?
C10 C7 C6 117.5(8) . . ?
C7 C7 C6 89.4(5) 28_465 . ?
C11 C10 C9 117.7(10) . . ?
C11 C10 C7 118.4(11) . . ?
C9 C10 C7 123.8(11) . . ?
C10 C9 C8 117.4(12) . . ?
N2 C8 C9 124.6(14) . . ?
N2 C12 C11 124.6(13) . . ?
C10 C11 C12 119.6(13) . . ?
O1 C13 O2 130.4(16) . . ?
O1 C13 C14 109.9(17) . . ?
O2 C13 C14 119.2(15) . . ?
F3 C14 F1 109.6(15) . . ?
F3 C14 F1A 40.2(14) . . ?
F1 C14 F1A 117.6(18) . . ?
F3 C14 F3A 144.5(19) . . ?
F1 C14 F3A 66.1(17) . . ?
F1A C14 F3A 108.1(14) . . ?
F3 C14 F2A 73.8(17) . . ?
F1 C14 F2A 45.0(15) . . ?
F1A C14 F2A 104.3(14) . . ?
F3A C14 F2A 111.0(15) . . ?
F3 C14 F2 109.2(15) . . ?
F1 C14 F2 105.3(14) . . ?
F1A C14 F2 69.1(16) . . ?
F3A C14 F2 46.0(15) . . ?
F2A C14 F2 144(2) . . ?
F3 C14 C13 103.6(17) . . ?
F1 C14 C13 117.7(15) . . ?
F1A C14 C13 121.8(16) . . ?
F3A C14 C13 109.3(19) . . ?
F2A C14 C13 101.9(19) . . ?
F2 C14 C13 111(2) . . ?

loop_
_geom_bond_atom_site_label_1
_geom_bond_atom_site_label_2
_geom_bond_distance
_geom_bond_site_symmetry_2
_geom_bond_publ_flag
Pb1 O1 2.457(12) 46_563 ?
Pb1 O1 2.457(12) . ?
Pb1 N1 2.500(8) . ?
Pb1 N1 2.500(8) 46_563 ?
N1 C5 1.325(13) . ?
N1 C1 1.330(14) . ?
N2 C8 1.299(17) . ?
N2 C12 1.313(16) . ?
O1 C13 1.210(18) . ?
O2 C13 1.285(19) . ?
C1 C2 1.385(14) . ?
C2 C3 1.364(14) . ?
C3 C4 1.431(14) . ?
C3 C6 1.528(13) . ?
C4 C5 1.384(14) . ?
C6 C6 1.513(19) 28_465 ?
C6 C7 1.608(14) . ?
C7 C10 1.497(14) . ?
C7 C7 1.55(2) 28_465 ?
C10 C11 1.361(15) . ?
C10 C9 1.375(17) . ?
C9 C8 1.422(16) . ?
C12 C11 1.377(15) . ?
C13 C14 1.539(15) . ?
C14 F3 1.331(10) . ?
C14 F1 1.335(10) . ?
C14 F1A 1.338(10) . ?
C14 F3A 1.340(10) . ?
C14 F2A 1.346(10) . ?
C14 F2 1.350(10) . ?
